data_1552173
loop_
_publ_author_name
'Shaili, Evyenia'
'Salassa, Luca'
'Woods, Julie A.'
'Clarkson, Guy'
'Sadler, Peter J.'
'Farrer, Nicola J.'

_publ_section_title
;
 Platinum(iv) dihydroxido diazido N-(heterocyclic)imine complexes are
 potently photocytotoxic when irradiated with visible light
;
_journal_name_full 'Chemical Science'
_journal_paper_doi 10.1039/C9SC02644D
_journal_year 2019
_chemical_formula_moiety 'C6 H6 N8 Pt S2'
_chemical_formula_sum 'C6 H6 N8 Pt S2'
_chemical_formula_weight 449.40
_space_group_crystal_system triclinic
_space_group_IT_number 2
_space_group_name_Hall '-P 1'
_space_group_name_H-M_alt 'P -1'
_symmetry_space_group_name_Hall '-P 1'
_symmetry_space_group_name_H-M 'P -1'
_atom_sites_solution_hydrogens geom
_atom_sites_solution_primary direct
_audit_creation_date 2019-03-30
_audit_creation_method
;
Olex2 1.2
(compiled 2018.05.29 svn.r3510 for OlexSys, GUI svn.r5506)
;
_audit_update_record
;
2019-04-03 deposited with the CCDC.    2019-08-08 downloaded from the CCDC.
;
_cell_angle_alpha 88.995(3)
_cell_angle_beta 86.555(3)
_cell_angle_gamma 76.997(3)
_cell_formula_units_Z 1
_cell_length_a 3.79960(10)
_cell_length_b 8.1562(3)
_cell_length_c 9.0053(3)
_cell_measurement_reflns_used 3936
_cell_measurement_temperature 100(2)
_cell_measurement_theta_max 28.99
_cell_measurement_theta_min 3.40
_cell_volume 271.427(16)
_computing_cell_refinement 'CrysAlis RED, Oxford Diffraction Ltd'
_computing_data_collection 'CrysAlis CCD, Oxford Diffraction Ltd'
_computing_data_reduction 'CrysAlis RED, Oxford Diffraction Ltd'
_computing_molecular_graphics 'Olex2 (Dolomanov et al., 2009)'
_computing_publication_material 'Olex2 (Dolomanov et al., 2009)'
_computing_structure_refinement 'ShelXL (Sheldrick, 2015)'
_computing_structure_solution 'SHELXS-97 (Sheldrick, 1990)'
_diffrn_ambient_temperature 100.15
_diffrn_detector_area_resol_mean 10.2833
_diffrn_measured_fraction_theta_full 0.998
_diffrn_measured_fraction_theta_max 0.902
_diffrn_measurement_device_type 'Oxford Diffraction Gemini R'
_diffrn_measurement_method 'phi and omega scans'
_diffrn_radiation_monochromator graphite
_diffrn_radiation_type MoK\a
_diffrn_radiation_wavelength 0.71073
_diffrn_reflns_av_R_equivalents 0.0278
_diffrn_reflns_av_unetI/netI 0.0286
_diffrn_reflns_Laue_measured_fraction_full 0.998
_diffrn_reflns_Laue_measured_fraction_max 0.902
_diffrn_reflns_limit_h_max 4
_diffrn_reflns_limit_h_min -5
_diffrn_reflns_limit_k_max 11
_diffrn_reflns_limit_k_min -11
_diffrn_reflns_limit_l_max 12
_diffrn_reflns_limit_l_min -11
_diffrn_reflns_number 3931
_diffrn_reflns_point_group_measured_fraction_full 0.998
_diffrn_reflns_point_group_measured_fraction_max 0.902
_diffrn_reflns_theta_full 25.242
_diffrn_reflns_theta_max 29.061
_diffrn_reflns_theta_min 3.415
_exptl_absorpt_coefficient_mu 13.298
_exptl_absorpt_correction_T_max 1.00
_exptl_absorpt_correction_T_min 0.49
_exptl_absorpt_correction_type multi-scan
_exptl_absorpt_process_details 'ABSPACK(CrysAlis, Oxford Diffraction)'
_exptl_crystal_colour yellow
_exptl_crystal_colour_primary yellow
_exptl_crystal_density_diffrn 2.749
_exptl_crystal_density_method 'not measured'
_exptl_crystal_description block
_exptl_crystal_F_000 208
_exptl_crystal_size_max 0.32
_exptl_crystal_size_mid 0.08
_exptl_crystal_size_min 0.04
_refine_diff_density_max 0.756
_refine_diff_density_min -1.372
_refine_diff_density_rms 0.180
_refine_ls_extinction_method none
_refine_ls_goodness_of_fit_ref 1.080
_refine_ls_hydrogen_treatment constr
_refine_ls_matrix_type full
_refine_ls_number_parameters 79
_refine_ls_number_reflns 1314
_refine_ls_number_restraints 0
_refine_ls_restrained_S_all 1.080
_refine_ls_R_factor_all 0.0175
_refine_ls_R_factor_gt 0.0175
_refine_ls_shift/su_max 0.000
_refine_ls_shift/su_mean 0.000
_refine_ls_structure_factor_coef Fsqd
_refine_ls_weighting_details 'w=1/[\s^2^(Fo^2^)+(0.0233P)^2^] where P=(Fo^2^+2Fc^2^)/3'
_refine_ls_weighting_scheme calc
_refine_ls_wR_factor_gt 0.0392
_refine_ls_wR_factor_ref 0.0392
_reflns_Friedel_coverage 0.000
_reflns_number_gt 1314
_reflns_number_total 1314
_reflns_threshold_expression 'I > 2\s(I)'
_cod_data_source_file c9sc02644d2.cif
_cod_data_source_block nf2
_cod_database_code 1552173
_shelx_shelxl_version_number 2018/3
_shelx_space_group_comment
;
The symmetry employed for this shelxl refinement is uniquely defined
by the following loop, which should always be used as a source of
symmetry information in preference to the above space-group names.
They are only intended as comments.
;
_olex2_refinement_description
;
1. Fixed Uiso
 At 1.2 times of:
  All C(H) groups
2.a Aromatic/amide H refined with riding coordinates:
 C2(H2), C4(H4), C5(H5)
;
_olex2_submission_special_instructions 'No special instructions were received'

loop_
_space_group_symop_operation_xyz
'x, y, z'
'-x, -y, -z'

loop_
_atom_site_label
_atom_site_type_symbol
_atom_site_fract_x
_atom_site_fract_y
_atom_site_fract_z
_atom_site_U_iso_or_equiv
_atom_site_adp_type
_atom_site_occupancy
_atom_site_site_symmetry_order
_atom_site_calc_flag
_atom_site_refinement_flags_posn
_atom_site_refinement_flags_adp
_atom_site_refinement_flags_occupancy
Pt1 Pt 0.500000 0.500000 0.500000 0.00769(7) Uani 1 2 d S T P
N1 N 0.3455(7) 0.6786(4) 0.3450(3) 0.0095(5) Uani 1 1 d . . .
C2 C 0.4692(9) 0.6751(4) 0.2045(4) 0.0100(6) Uani 1 1 d . . .
H2 H 0.637525 0.581737 0.161177 0.012 Uiso 1 1 calc R . .
S3 S 0.2983(2) 0.85386(11) 0.10869(9) 0.01213(17) Uani 1 1 d . . .
C4 C 0.0480(9) 0.9412(4) 0.2637(4) 0.0118(7) Uani 1 1 d . . .
H4 H -0.105733 1.050526 0.268645 0.014 Uiso 1 1 calc R . .
C5 C 0.1032(9) 0.8294(4) 0.3792(4) 0.0112(6) Uani 1 1 d . . .
H5 H -0.014474 0.852976 0.475046 0.013 Uiso 1 1 calc R . .
N6 N 0.5427(8) 0.6902(4) 0.6359(3) 0.0123(6) Uani 1 1 d . . .
N7 N 0.6912(7) 0.6677(4) 0.7524(3) 0.0107(6) Uani 1 1 d . . .
N8 N 0.8265(8) 0.6592(4) 0.8647(3) 0.0168(6) Uani 1 1 d . . .

loop_
_atom_site_aniso_label
_atom_site_aniso_U_11
_atom_site_aniso_U_22
_atom_site_aniso_U_33
_atom_site_aniso_U_23
_atom_site_aniso_U_13
_atom_site_aniso_U_12
Pt1 0.01107(10) 0.00482(10) 0.00605(9) 0.00158(6) -0.00024(6) 0.00042(6)
N1 0.0129(13) 0.0076(14) 0.0077(13) 0.0014(10) -0.0016(10) -0.0016(11)
C2 0.0129(16) 0.0071(16) 0.0105(16) 0.0032(12) -0.0024(12) -0.0029(13)
S3 0.0149(4) 0.0108(4) 0.0100(4) 0.0037(3) -0.0015(3) -0.0016(3)
C4 0.0100(15) 0.0096(17) 0.0153(16) -0.0011(13) -0.0015(12) -0.0006(13)
C5 0.0142(16) 0.0082(16) 0.0108(16) -0.0023(12) -0.0012(12) -0.0016(13)
N6 0.0181(14) 0.0067(14) 0.0113(14) -0.0001(11) -0.0028(11) -0.0005(11)
N7 0.0120(13) 0.0054(14) 0.0138(14) -0.0006(11) 0.0010(11) -0.0008(11)
N8 0.0199(16) 0.0170(16) 0.0134(15) 0.0000(12) -0.0041(12) -0.0032(13)

loop_
_atom_type_symbol
_atom_type_description
_atom_type_scat_dispersion_real
_atom_type_scat_dispersion_imag
_atom_type_scat_source
C C 0.0033 0.0016 'International Tables Vol C Tables 4.2.6.8 and 6.1.1.4'
H H 0.0000 0.0000 'International Tables Vol C Tables 4.2.6.8 and 6.1.1.4'
N N 0.0061 0.0033 'International Tables Vol C Tables 4.2.6.8 and 6.1.1.4'
Pt Pt -1.7033 8.3905 'International Tables Vol C Tables 4.2.6.8 and 6.1.1.4'
S S 0.1246 0.1234 'International Tables Vol C Tables 4.2.6.8 and 6.1.1.4'

loop_
_geom_angle_atom_site_label_1
_geom_angle_atom_site_label_2
_geom_angle_atom_site_label_3
_geom_angle
_geom_angle_site_symmetry_1
_geom_angle_site_symmetry_3
N1 Pt1 N1 180.00(16) 2_666 .
N1 Pt1 N6 86.62(11) 2_666 2_666
N1 Pt1 N6 93.38(11) 2_666 .
N1 Pt1 N6 86.62(11) . .
N1 Pt1 N6 93.38(11) . 2_666
N6 Pt1 N6 180.0 . 2_666
C2 N1 Pt1 126.4(2) . .
C2 N1 C5 111.4(3) . .
C5 N1 Pt1 122.0(2) . .
N1 C2 H2 123.2 . .
N1 C2 S3 113.5(3) . .
S3 C2 H2 123.2 . .
C2 S3 C4 91.09(17) . .
S3 C4 H4 125.2 . .
C5 C4 S3 109.5(3) . .
C5 C4 H4 125.2 . .
N1 C5 H5 122.8 . .
C4 C5 N1 114.4(3) . .
C4 C5 H5 122.8 . .
N7 N6 Pt1 123.4(2) . .
N8 N7 N6 174.8(4) . .

loop_
_geom_bond_atom_site_label_1
_geom_bond_atom_site_label_2
_geom_bond_distance
_geom_bond_site_symmetry_2
Pt1 N1 2.014(3) 2_666
Pt1 N1 2.014(3) .
Pt1 N6 2.033(3) 2_666
Pt1 N6 2.033(3) .
N1 C2 1.322(4) .
N1 C5 1.388(4) .
C2 H2 0.9500 .
C2 S3 1.699(3) .
S3 C4 1.712(4) .
C4 H4 0.9500 .
C4 C5 1.365(5) .
C5 H5 0.9500 .
N6 N7 1.213(4) .
N7 N8 1.156(4) .

loop_
_geom_hbond_atom_site_label_D
_geom_hbond_atom_site_label_H
_geom_hbond_atom_site_label_A
_geom_hbond_distance_DH
_geom_hbond_distance_HA
_geom_hbond_distance_DA
_geom_hbond_angle_DHA
_geom_hbond_site_symmetry_A
_geom_hbond_publ_flag
C2 H2 N8 0.95 2.49 3.400(5) 159.4 2_766 yes
C4 H4 N6 0.95 2.51 3.422(4) 161.9 2_576 yes
C5 H5 N6 0.95 2.71 3.402(5) 130.4 1_455 yes
C5 H5 N6 0.95 2.72 2.990(4) 97.3 . yes
